data_8104115
loop_
_publ_author_name
'Peter, S.'
'Lutz, H.D.'
'Jauch, M.'
'Reehuis, W.'

_publ_section_title
;
 Neutron single-crystal study of barium hydroxide iodide tetrahydrate, a
 compound with most strongly distorted hydrate H2 O molecules
;
_journal_name_full 'Zeitschrift fuer Kristallographie (149,1979-)'
_journal_page_first 290
_journal_page_last 295
_journal_volume 214
_journal_year 1999
_chemical_formula_sum 'Ba H9 I O5'
_chemical_name_systematic 'Ba (O H) I (H2 O)4'
_space_group_IT_number 2
_symmetry_space_group_name_Hall '-P 1'
_symmetry_space_group_name_H-M 'P -1'
_cell_angle_alpha 90.47
_cell_angle_beta 106.87
_cell_angle_gamma 90.97
_cell_formula_units_Z 2
_cell_length_a 6.281
_cell_length_b 8.061
_cell_length_c 8.118
_cell_volume 393.242
_citation_journal_id_ASTM ZEKRDZ
_cod_data_source_file Peter_ZEKRDZ_1999_751.cif
_cod_data_source_block H9Ba1I1O5
_cod_original_cell_volume 393.2422
_cod_original_formula_sum 'H9 Ba1 I1 O5'
_cod_database_code 8104115

loop_
_symmetry_equiv_pos_as_xyz
x,y,z
-x,-y,-z

loop_
_atom_site_label
_atom_site_type_symbol
_atom_site_fract_x
_atom_site_fract_y
_atom_site_fract_z
_atom_site_occupancy
_atom_site_U_iso_or_equiv
Ba1 Ba+2 0.1742 0.033 0.2792 1 0.0
H2 H+1 0.3195 0.1759 0.9545 1 0.0
H3 H+1 0.4907 0.2752 0.5915 1 0.0
H6 H+1 0.2914 0.8394 0.6718 1 0.0
O2 O-2 0.4406 0.1655 0.5976 1 0.0
O1 O-2 0.2116 0.1816 0.8367 1 0.0
H4 H+1 0.3599 0.17 0.6852 1 0.0
H7 H+1 0.3146 0.8335 0.9416 1 0.0
O5 O-2 0.4912 0.1785 0.1542 1 0.0
I1 I-1 0.1682 0.4944 0.2843 1 0.0
H9 H+1 0.4705 0.2919 0.1728 1 0.0
H1 H+1 0.1532 0.2923 0.8262 1 0.0
H8 H+1 0.1543 0.7277 1.0119 1 0.0
O3 O-2 0.1543 0.8448 0.5721 1 0.0
O4 O-2 0.1831 0.8385 0.9906 1 0.0
H5 H+1 0.119 0.7311 0.5379 1 0.0
